data_4125469
loop_
_publ_author_name
'Langeslay, Ryan R.'
'Chen, Guo P.'
'Windorff, Cory J.'
'Chan, Alan K.'
'Ziller, Joseph W.'
'Furche, Filipp'
'Evans, William J.'

_publ_section_title
;
 Synthesis, Structure, and Reactivity of the Sterically Crowded Th(3+)
 Complex (C5Me5)3Th Including Formation of the Thorium Carbonyl,
 [(C5Me5)3Th(CO)][BPh4].
;
_journal_issue 9
_journal_name_full 'Journal of the American Chemical Society'
_journal_page_first 3387
_journal_page_last 3398
_journal_paper_doi 10.1021/jacs.6b10826
_journal_volume 139
_journal_year 2017
_chemical_formula_sum 'C30 H45 Th'
_chemical_formula_weight 637.70
_chemical_name_systematic
; 
 ? 
;
_space_group_crystal_system hexagonal
_space_group_IT_number 176
_space_group_name_Hall '-P 6c'
_space_group_name_H-M_alt 'P 63/m'
_symmetry_space_group_name_Hall '-P 6c'
_symmetry_space_group_name_H-M 'P 63/m'
_atom_sites_solution_hydrogens difmap
_atom_sites_solution_primary direct
_atom_sites_solution_secondary difmap
_audit_creation_method SHELXL-2014
_cell_angle_alpha 90
_cell_angle_beta 90
_cell_angle_gamma 120
_cell_formula_units_Z 2
_cell_length_a 10.017(2)
_cell_length_b 10.017(2)
_cell_length_c 15.418(3)
_cell_measurement_reflns_used 9934
_cell_measurement_temperature 88(2)
_cell_measurement_theta_max 28.95
_cell_measurement_theta_min 2.35
_cell_volume 1339.8(5)
_computing_cell_refinement 'Bruker SAINT 8.34a, 2013'
_computing_data_collection 'Bruker APEX2 2014.1-1, 2014'
_computing_data_reduction 'Bruker SAINT 8.34a, 2013'
_computing_molecular_graphics 'Bruker SHELXTL'
_computing_publication_material 'Bruker SHELXTL'
_computing_structure_refinement 'SHELXL-2014 (Sheldrick, 2014)'
_computing_structure_solution 'Bruker SHELXTL 2013/1'
_diffrn_ambient_temperature 88(2)
_diffrn_measured_fraction_theta_full 1.000
_diffrn_measured_fraction_theta_max 0.983
_diffrn_measurement_device_type 'Bruker SMART APEX II CCD'
_diffrn_measurement_method '\f and \w scans'
_diffrn_radiation_type MoK\a
_diffrn_radiation_wavelength 0.71073
_diffrn_reflns_av_R_equivalents 0.0262
_diffrn_reflns_av_unetI/netI 0.0121
_diffrn_reflns_Laue_measured_fraction_full 1.000
_diffrn_reflns_Laue_measured_fraction_max 0.983
_diffrn_reflns_limit_h_max 13
_diffrn_reflns_limit_h_min -13
_diffrn_reflns_limit_k_max 12
_diffrn_reflns_limit_k_min -13
_diffrn_reflns_limit_l_max 19
_diffrn_reflns_limit_l_min -20
_diffrn_reflns_number 16418
_diffrn_reflns_point_group_measured_fraction_full 1.000
_diffrn_reflns_point_group_measured_fraction_max 0.983
_diffrn_reflns_theta_full 25.242
_diffrn_reflns_theta_max 29.024
_diffrn_reflns_theta_min 2.348
_diffrn_source 'fine-focus sealed tube'
_exptl_absorpt_coefficient_mu 5.580
_exptl_absorpt_correction_T_max 0.4317
_exptl_absorpt_correction_T_min 0.2921
_exptl_absorpt_correction_type multi-scan
_exptl_absorpt_process_details 'Bruker SADABS 2012/1'
_exptl_crystal_colour blue
_exptl_crystal_density_diffrn 1.581
_exptl_crystal_density_meas ?
_exptl_crystal_density_method not_measured
_exptl_crystal_description plate
_exptl_crystal_F_000 630
_exptl_crystal_size_max 0.270
_exptl_crystal_size_mid 0.176
_exptl_crystal_size_min 0.058
_refine_diff_density_max 0.568
_refine_diff_density_min -0.373
_refine_diff_density_rms 0.072
_refine_ls_extinction_method none
_refine_ls_goodness_of_fit_ref 1.117
_refine_ls_hydrogen_treatment refall
_refine_ls_matrix_type full
_refine_ls_number_parameters 75
_refine_ls_number_reflns 1217
_refine_ls_number_restraints 0
_refine_ls_restrained_S_all 1.117
_refine_ls_R_factor_all 0.0146
_refine_ls_R_factor_gt 0.0130
_refine_ls_shift/su_max 0.000
_refine_ls_shift/su_mean 0.000
_refine_ls_structure_factor_coef Fsqd
_refine_ls_weighting_details 'w=1/[\s^2^(Fo^2^)+(0.0199P)^2^+0.3908P] where P=(Fo^2^+2Fc^2^)/3'
_refine_ls_weighting_scheme calc
_refine_ls_wR_factor_gt 0.0328
_refine_ls_wR_factor_ref 0.0333
_reflns_Friedel_coverage 0.000
_reflns_number_gt 1131
_reflns_number_total 1217
_reflns_threshold_expression 'I > 2\s(I)'
_cod_data_source_file ja6b10826_si_003.cif
_cod_data_source_block rrl25
_cod_depositor_comments
;
The following automatic conversions were performed:

'_exptl_crystal_density_meas' value 'not_measured' was changed to '?'
- the value is perceived as not measured.

Automatic conversion script
Id: cif_fix_values 4973 2017-02-22 13:04:09Z antanas 

 Adding full bibliography for 4125468--4125470.cif.
;
_cod_original_cell_volume 1339.6(6)
_cod_database_code 4125469
_shelx_space_group_comment
; 
The symmetry employed for this shelxl refinement is uniquely defined 
by the following loop, which should always be used as a source of 
symmetry information in preference to the above space-group names. 
They are only intended as comments. 
;
_shelx_estimated_absorpt_t_min 0.314
_shelx_estimated_absorpt_t_max 0.738
_shelxl_version_number 2014-2

loop_
_space_group_symop_operation_xyz
'x, y, z'
'-y, x-y, z'
'-x+y, -x, z'
'-x, -y, z+1/2'
'y, -x+y, z+1/2'
'x-y, x, z+1/2'
'-x, -y, -z'
'y, -x+y, -z'
'x-y, x, -z'
'x, y, -z-1/2'
'-y, x-y, -z-1/2'
'-x+y, -x, -z-1/2'

loop_
_atom_site_label
_atom_site_type_symbol
_atom_site_fract_x
_atom_site_fract_y
_atom_site_fract_z
_atom_site_U_iso_or_equiv
_atom_site_adp_type
_atom_site_occupancy
_atom_site_site_symmetry_order
_atom_site_calc_flag
_atom_site_refinement_flags_posn
_atom_site_refinement_flags_adp
_atom_site_refinement_flags_occupancy
Th1 Th 0.3333 0.6667 0.2500 0.01636(5) Uani 1 6 d S T P
C1 C 0.1393(3) 0.3294(2) 0.2500 0.0236(5) Uani 1 2 d S T P
C2 C 0.2345(2) 0.36945(19) 0.32404(11) 0.0231(3) Uani 1 1 d . . .
C3 C 0.38834(18) 0.42292(17) 0.29594(11) 0.0189(3) Uani 1 1 d . . .
C4 C -0.0313(3) 0.2171(3) 0.2500 0.0517(11) Uani 1 2 d S T P
C5 C 0.1812(4) 0.3260(4) 0.41614(17) 0.0552(8) Uani 1 1 d . . .
C6 C 0.5125(3) 0.4383(2) 0.35648(16) 0.0370(5) Uani 1 1 d . . .
H4A H -0.042(5) 0.120(5) 0.2500 0.075(4) Uiso 1 2 d S . P
H4B H -0.078(4) 0.219(4) 0.303(2) 0.075(4) Uiso 1 1 d . . .
H5A H 0.179(4) 0.230(4) 0.431(2) 0.075(4) Uiso 1 1 d . . .
H5B H 0.085(4) 0.313(4) 0.422(2) 0.075(4) Uiso 1 1 d . . .
H5C H 0.243(4) 0.405(4) 0.452(2) 0.075(4) Uiso 1 1 d . . .
H6A H 0.553(4) 0.523(4) 0.396(2) 0.075(4) Uiso 1 1 d . . .
H6B H 0.476(4) 0.344(4) 0.392(2) 0.075(4) Uiso 1 1 d . . .
H6C H 0.601(4) 0.450(3) 0.323(2) 0.075(4) Uiso 1 1 d . . .

loop_
_atom_site_aniso_label
_atom_site_aniso_U_11
_atom_site_aniso_U_22
_atom_site_aniso_U_33
_atom_site_aniso_U_23
_atom_site_aniso_U_13
_atom_site_aniso_U_12
Th1 0.00830(6) 0.00830(6) 0.03248(9) 0.000 0.000 0.00415(3)
C1 0.0146(10) 0.0107(10) 0.0468(15) 0.000 0.000 0.0073(8)
C2 0.0254(8) 0.0200(8) 0.0296(9) 0.0081(6) 0.0071(7) 0.0157(7)
C3 0.0188(7) 0.0130(7) 0.0279(8) -0.0015(6) -0.0036(6) 0.0101(6)
C4 0.0149(13) 0.0147(12) 0.121(4) 0.000 0.000 0.0044(10)
C5 0.083(2) 0.073(2) 0.0418(13) 0.0316(12) 0.0316(13) 0.0634(19)
C6 0.0390(11) 0.0240(9) 0.0533(13) -0.0067(9) -0.0247(10) 0.0198(9)

loop_
_atom_type_symbol
_atom_type_description
_atom_type_scat_dispersion_real
_atom_type_scat_dispersion_imag
_atom_type_scat_source
C C 0.0033 0.0016 'International Tables Vol C Tables 4.2.6.8 and 6.1.1.4'
H H 0.0000 0.0000 'International Tables Vol C Tables 4.2.6.8 and 6.1.1.4'
Th Th -7.2400 8.8979 'International Tables Vol C Tables 4.2.6.8 and 6.1.1.4'

loop_
_geom_angle_atom_site_label_1
_geom_angle_atom_site_label_2
_geom_angle_atom_site_label_3
_geom_angle
_geom_angle_site_symmetry_1
_geom_angle_site_symmetry_3
Cnt Th1 Cnt 120.00 . .
C3 Th1 C3 28.80(7) 12_566 3_565
C3 Th1 C3 122.068(10) 12_566 2_665
C3 Th1 C3 114.03(3) 3_565 2_665
C3 Th1 C3 114.03(3) 12_566 11_666
C3 Th1 C3 122.068(10) 3_565 11_666
C3 Th1 C3 28.80(7) 2_665 11_666
C3 Th1 C3 114.03(3) 12_566 10_556
C3 Th1 C3 122.068(10) 3_565 10_556
C3 Th1 C3 122.068(10) 2_665 10_556
C3 Th1 C3 114.03(3) 11_666 10_556
C3 Th1 C3 122.068(10) 12_566 .
C3 Th1 C3 114.03(3) 3_565 .
C3 Th1 C3 114.03(3) 2_665 .
C3 Th1 C3 122.068(10) 11_666 .
C3 Th1 C3 28.80(7) 10_556 .
C3 Th1 C2 28.84(5) 12_566 12_566
C3 Th1 C2 47.34(5) 3_565 12_566
C3 Th1 C2 96.58(5) 2_665 12_566
C3 Th1 C2 85.20(5) 11_666 12_566
C3 Th1 C2 131.48(5) 10_556 12_566
C3 Th1 C2 149.38(5) . 12_566
C3 Th1 C2 47.34(5) 12_566 3_565
C3 Th1 C2 28.84(5) 3_565 3_565
C3 Th1 C2 85.20(5) 2_665 3_565
C3 Th1 C2 96.58(5) 11_666 3_565
C3 Th1 C2 149.38(5) 10_556 3_565
C3 Th1 C2 131.48(5) . 3_565
C2 Th1 C2 46.99(7) 12_566 3_565
C3 Th1 C2 149.39(5) 12_566 2_665
C3 Th1 C2 131.48(5) 3_565 2_665
C3 Th1 C2 28.84(5) 2_665 2_665
C3 Th1 C2 47.34(5) 11_666 2_665
C3 Th1 C2 96.58(5) 10_556 2_665
C3 Th1 C2 85.20(5) . 2_665
C2 Th1 C2 125.414(17) 12_566 2_665
C2 Th1 C2 105.17(4) 3_565 2_665
C3 Th1 C2 131.48(5) 12_566 11_666
C3 Th1 C2 149.39(5) 3_565 11_666
C3 Th1 C2 47.34(5) 2_665 11_666
C3 Th1 C2 28.84(5) 11_666 11_666
C3 Th1 C2 85.20(5) 10_556 11_666
C3 Th1 C2 96.58(5) . 11_666
C2 Th1 C2 105.17(4) 12_566 11_666
C2 Th1 C2 125.414(17) 3_565 11_666
C2 Th1 C2 46.99(7) 2_665 11_666
C3 Th1 C2 96.58(5) 12_566 .
C3 Th1 C2 85.20(5) 3_565 .
C3 Th1 C2 131.48(5) 2_665 .
C3 Th1 C2 149.38(5) 11_666 .
C3 Th1 C2 47.34(5) 10_556 .
C3 Th1 C2 28.84(5) . .
C2 Th1 C2 125.413(17) 12_566 .
C2 Th1 C2 105.16(4) 3_565 .
C2 Th1 C2 105.16(4) 2_665 .
C2 Th1 C2 125.412(17) 11_666 .
C3 Th1 C2 85.20(5) 12_566 10_556
C3 Th1 C2 96.58(5) 3_565 10_556
C3 Th1 C2 149.38(5) 2_665 10_556
C3 Th1 C2 131.48(5) 11_666 10_556
C3 Th1 C2 28.83(5) 10_556 10_556
C3 Th1 C2 47.33(5) . 10_556
C2 Th1 C2 105.17(4) 12_566 10_556
C2 Th1 C2 125.413(17) 3_565 10_556
C2 Th1 C2 125.411(17) 2_665 10_556
C2 Th1 C2 105.16(4) 11_666 10_556
C2 Th1 C2 46.99(7) . 10_556
C3 Th1 C1 46.71(5) 12_566 3_565
C3 Th1 C1 46.71(5) 3_565 3_565
C3 Th1 C1 75.55(6) 2_665 3_565
C3 Th1 C1 75.55(6) 11_666 3_565
C3 Th1 C1 159.27(5) 10_556 3_565
C3 Th1 C1 159.27(5) . 3_565
C2 Th1 C1 28.13(4) 12_566 3_565
C2 Th1 C1 28.13(4) 3_565 3_565
C2 Th1 C1 102.89(5) 2_665 3_565
C2 Th1 C1 102.89(5) 11_666 3_565
C2 Th1 C1 131.21(5) . 3_565
C2 Th1 C1 131.21(5) 10_556 3_565
C3 Th1 C1 159.27(5) 12_566 2_665
C3 Th1 C1 159.27(5) 3_565 2_665
C3 Th1 C1 46.71(5) 2_665 2_665
C3 Th1 C1 46.71(5) 11_666 2_665
C3 Th1 C1 75.55(6) 10_556 2_665
C3 Th1 C1 75.55(6) . 2_665
C2 Th1 C1 131.21(5) 12_566 2_665
C2 Th1 C1 131.21(5) 3_565 2_665
C2 Th1 C1 28.13(4) 2_665 2_665
C2 Th1 C1 28.13(4) 11_666 2_665
C2 Th1 C1 102.89(5) . 2_665
C2 Th1 C1 102.89(5) 10_556 2_665
C1 Th1 C1 120.0 3_565 2_665
C3 Th1 C1 75.55(6) 12_566 .
C3 Th1 C1 75.55(6) 3_565 .
C3 Th1 C1 159.27(5) 2_665 .
C3 Th1 C1 159.27(5) 11_666 .
C3 Th1 C1 46.71(5) 10_556 .
C3 Th1 C1 46.71(5) . .
C2 Th1 C1 102.89(5) 12_566 .
C2 Th1 C1 102.89(5) 3_565 .
C2 Th1 C1 131.21(5) 2_665 .
C2 Th1 C1 131.21(5) 11_666 .
C2 Th1 C1 28.13(4) . .
C2 Th1 C1 28.13(4) 10_556 .
C1 Th1 C1 120.0 3_565 .
C1 Th1 C1 120.0 2_665 .
C2 C1 C2 108.0(2) 10_556 .
C2 C1 C4 124.49(11) 10_556 .
C2 C1 C4 124.49(11) . .
C2 C1 Th1 73.05(11) 10_556 .
C2 C1 Th1 73.05(11) . .
C4 C1 Th1 135.31(17) . .
C1 C2 C3 108.16(15) . .
C1 C2 C5 126.2(2) . .
C3 C2 C5 123.93(19) . .
C1 C2 Th1 78.83(11) . .
C3 C2 Th1 74.98(9) . .
C5 C2 Th1 124.45(15) . .
C3 C3 C2 107.74(10) 10_556 .
C3 C3 C6 128.49(12) 10_556 .
C2 C3 C6 122.36(17) . .
C3 C3 Th1 75.60(3) 10_556 .
C2 C3 Th1 76.18(9) . .
C6 C3 Th1 124.94(11) . .

loop_
_geom_bond_atom_site_label_1
_geom_bond_atom_site_label_2
_geom_bond_distance
_geom_bond_site_symmetry_2
Th1 Cnt 2.607 .
Th1 C3 2.8481(16) .
Th1 C2 2.8635(17) .
Th1 C1 2.937(2) .
C1 C2 1.411(2) .
C1 C4 1.504(4) .
C2 C3 1.422(2) .
C2 C5 1.503(3) .
C3 C3 1.417(3) 10_556
C3 C6 1.500(2) .
